data_7709268
loop_
_publ_author_name
'Charman, Rex S. C.'
'Mahon, Mary F.'
'Lowe, John P.'
'Liptrot, David J.'

_publ_section_title
;
 The structures of ring-expanded NHC supported copper(i) triphenylstannyls
 and their phenyl transfer reactivity towards heterocumulenes
;
_journal_name_full 'Dalton Transactions'
_journal_paper_doi 10.1039/D1DT03109K
_journal_year 2022
_chemical_formula_moiety 'C40 H43 Cu N2 Sn'
_chemical_formula_sum 'C40 H43 Cu N2 Sn'
_chemical_formula_weight 733.99
_space_group_crystal_system monoclinic
_space_group_IT_number 14
_space_group_name_Hall '-P 2yn'
_space_group_name_H-M_alt 'P 1 21/n 1'
_atom_sites_solution_hydrogens geom
_atom_sites_solution_primary dual
_audit_creation_date 2021-07-13
_audit_creation_method
;
Olex2 1.2
(compiled 2018.05.29 svn.r3508 for OlexSys, GUI svn.r5506)
;
_audit_update_record
;
2021-09-10 deposited with the CCDC.	2022-01-07 downloaded from the CCDC.
;
_cell_angle_alpha 90
_cell_angle_beta 101.834(2)
_cell_angle_gamma 90
_cell_formula_units_Z 4
_cell_length_a 9.1870(2)
_cell_length_b 20.1121(4)
_cell_length_c 19.8588(5)
_cell_measurement_reflns_used 15395
_cell_measurement_temperature 150.0(3)
_cell_measurement_theta_max 29.8070
_cell_measurement_theta_min 3.3530
_cell_volume 3591.32(14)
_computing_cell_refinement 'CrysAlisPro 1.171.39.46 (Rigaku OD, 2018)'
_computing_data_collection 'CrysAlisPro 1.171.39.46 (Rigaku OD, 2018)'
_computing_data_reduction 'CrysAlisPro 1.171.39.46 (Rigaku OD, 2018)'
_computing_molecular_graphics 'Olex2 (Dolomanov et al., 2009)'
_computing_publication_material 'Olex2 (Dolomanov et al., 2009)'
_computing_structure_refinement 'ShelXL (Sheldrick, 2015)'
_computing_structure_solution 'ShelXT (Sheldrick, 2015)'
_diffrn_ambient_environment N~2~
_diffrn_ambient_temperature 150.0(3)
_diffrn_detector 'CCD plate'
_diffrn_detector_area_resol_mean 16.1468
_diffrn_detector_type EosS2
_diffrn_measured_fraction_theta_full 0.998
_diffrn_measured_fraction_theta_max 0.962
_diffrn_measurement_device 'four-circle diffractometer'
_diffrn_measurement_device_type 'New Xcalibur, EosS2'
_diffrn_measurement_method '\w scans'
_diffrn_radiation_monochromator graphite
_diffrn_radiation_probe x-ray
_diffrn_radiation_type MoK\a
_diffrn_radiation_wavelength 0.71073
_diffrn_reflns_av_R_equivalents 0.0298
_diffrn_reflns_av_unetI/netI 0.0327
_diffrn_reflns_Laue_measured_fraction_full 0.998
_diffrn_reflns_Laue_measured_fraction_max 0.962
_diffrn_reflns_limit_h_max 12
_diffrn_reflns_limit_h_min -12
_diffrn_reflns_limit_k_max 26
_diffrn_reflns_limit_k_min -27
_diffrn_reflns_limit_l_max 26
_diffrn_reflns_limit_l_min -26
_diffrn_reflns_number 36134
_diffrn_reflns_point_group_measured_fraction_full 0.998
_diffrn_reflns_point_group_measured_fraction_max 0.962
_diffrn_reflns_theta_full 25.242
_diffrn_reflns_theta_max 29.128
_diffrn_reflns_theta_min 2.915
_diffrn_source 'fine-focus sealed X-ray tube'
_diffrn_source_type 'Enhance (Mo) X-ray Source'
_exptl_absorpt_coefficient_mu 1.316
_exptl_absorpt_correction_T_max 1.00000
_exptl_absorpt_correction_T_min 0.76861
_exptl_absorpt_correction_type multi-scan
_exptl_absorpt_process_details
;
CrysAlisPro 1.171.39.46 (Rigaku Oxford Diffraction, 2018)
Empirical absorption correction using spherical harmonics,
 implemented in SCALE3 ABSPACK scaling algorithm.
;
_exptl_crystal_colour colourless
_exptl_crystal_colour_primary colourless
_exptl_crystal_density_diffrn 1.358
_exptl_crystal_description block
_exptl_crystal_F_000 1504
_exptl_crystal_size_max 0.469
_exptl_crystal_size_mid 0.39
_exptl_crystal_size_min 0.17
_refine_diff_density_max 0.921
_refine_diff_density_min -0.729
_refine_diff_density_rms 0.077
_refine_ls_extinction_method none
_refine_ls_goodness_of_fit_ref 1.147
_refine_ls_hydrogen_treatment constr
_refine_ls_matrix_type full
_refine_ls_number_parameters 403
_refine_ls_number_reflns 9300
_refine_ls_number_restraints 0
_refine_ls_restrained_S_all 1.147
_refine_ls_R_factor_all 0.0573
_refine_ls_R_factor_gt 0.0416
_refine_ls_shift/su_max 0.001
_refine_ls_shift/su_mean 0.000
_refine_ls_structure_factor_coef Fsqd
_refine_ls_weighting_details 'w=1/[\s^2^(Fo^2^)+(0.0242P)^2^+4.3451P] where P=(Fo^2^+2Fc^2^)/3'
_refine_ls_weighting_scheme calc
_refine_ls_wR_factor_gt 0.0840
_refine_ls_wR_factor_ref 0.0895
_reflns_Friedel_coverage 0.000
_reflns_number_gt 7561
_reflns_number_total 9300
_reflns_threshold_expression 'I > 2\s(I)'
_cod_data_source_file d1dt03109k2.cif
_cod_data_source_block e21djl06
_cod_database_code 7709268
_shelxl_version_number 2014-3
_shelx_space_group_comment
;
The symmetry employed for this shelxl refinement is uniquely defined
by the following loop, which should always be used as a source of
symmetry information in preference to the above space-group names.
They are only intended as comments.
;
_shelx_estimated_absorpt_t_max 0.807
_shelx_estimated_absorpt_t_min 0.577
_olex2_refinement_description
;
1. Fixed Uiso
 At 1.2 times of:
  All C(H) groups, All C(H,H) groups
 At 1.5 times of:
  All C(H,H,H) groups
2.a Secondary CH2 refined with riding coordinates:
 C2(H2A,H2B), C3(H3A,H3B), C4(H4A,H4B)
2.b Aromatic/amide H refined with riding coordinates:
 C7(H7), C9(H9), C16(H16), C17(H17), C23(H23), C24(H24), C25(H25), C26(H26),
 C27(H27), C29(H29), C30(H30), C31(H31), C32(H32), C33(H33), C35(H35), C36(H36),
  C37(H37), C38(H38), C39(H39)
2.c Idealised Me refined as rotating group:
 C11(H11A,H11B,H11C), C12(H12A,H12B,H12C), C13(H13A,H13B,H13C), C19(H19A,H19B,
 H19C), C20(H20A,H20B,H20C), C21(H21A,H21B,H21C)
;

loop_
_space_group_symop_operation_xyz
'x, y, z'
'-x+1/2, y+1/2, -z+1/2'
'-x, -y, -z'
'x-1/2, -y-1/2, z-1/2'

loop_
_atom_site_label
_atom_site_type_symbol
_atom_site_fract_x
_atom_site_fract_y
_atom_site_fract_z
_atom_site_U_iso_or_equiv
_atom_site_adp_type
_atom_site_occupancy
_atom_site_site_symmetry_order
_atom_site_calc_flag
_atom_site_refinement_flags_posn
_atom_site_refinement_flags_adp
_atom_site_refinement_flags_occupancy
_atom_site_disorder_assembly
_atom_site_disorder_group
Sn1 Sn 0.42108(2) 0.72148(2) 0.74425(2) 0.03178(6) Uani 1 1 d . . . . .
Cu1 Cu 0.53201(4) 0.61199(2) 0.73276(2) 0.03051(9) Uani 1 1 d . . . . .
N1 N 0.6422(3) 0.49601(12) 0.67281(12) 0.0361(6) Uani 1 1 d . . . . .
N2 N 0.5880(3) 0.48122(13) 0.77935(13) 0.0408(6) Uani 1 1 d . . . . .
C00G C 0.6474(4) 0.63010(17) 0.51003(17) 0.0423(8) Uani 1 1 d . . . . .
C1 C 0.5974(3) 0.52149(15) 0.72702(15) 0.0324(6) Uani 1 1 d . . . . .
C2 C 0.6830(4) 0.42542(16) 0.66718(17) 0.0458(8) Uani 1 1 d . . . . .
H2A H 0.7590 0.4217 0.6399 0.055 Uiso 1 1 calc R . . . .
H2B H 0.5967 0.4003 0.6444 0.055 Uiso 1 1 calc R . . . .
C3 C 0.7406(5) 0.39767(18) 0.73836(19) 0.0559(10) Uani 1 1 d . . . . .
H3A H 0.8344 0.4187 0.7585 0.067 Uiso 1 1 calc R . . . .
H3B H 0.7579 0.3503 0.7354 0.067 Uiso 1 1 calc R . . . .
C4 C 0.6292(5) 0.40999(17) 0.78336(19) 0.0562(10) Uani 1 1 d . . . . .
H4A H 0.5414 0.3829 0.7679 0.067 Uiso 1 1 calc R . . . .
H4B H 0.6721 0.3981 0.8306 0.067 Uiso 1 1 calc R . . . .
C5 C 0.5378(4) 0.51173(16) 0.83627(16) 0.0428(8) Uani 1 1 d . . . . .
C6 C 0.3887(4) 0.51963(18) 0.83476(19) 0.0501(9) Uani 1 1 d . . . . .
C7 C 0.3468(5) 0.5529(2) 0.8900(2) 0.0628(11) Uani 1 1 d . . . . .
H7 H 0.2462 0.5587 0.8898 0.075 Uiso 1 1 calc R . . . .
C8 C 0.4514(6) 0.5773(2) 0.9447(2) 0.0642(12) Uani 1 1 d . . . . .
C9 C 0.5984(6) 0.5689(2) 0.94405(19) 0.0650(12) Uani 1 1 d . . . . .
H9 H 0.6691 0.5852 0.9806 0.078 Uiso 1 1 calc R . . . .
C10 C 0.6460(5) 0.53678(19) 0.89068(18) 0.0539(10) Uani 1 1 d . . . . .
C11 C 0.2733(5) 0.4984(2) 0.7735(2) 0.0659(11) Uani 1 1 d . . . . .
H11A H 0.2656 0.5313 0.7379 0.099 Uiso 1 1 calc GR . . . .
H11B H 0.1789 0.4937 0.7866 0.099 Uiso 1 1 calc GR . . . .
H11C H 0.3016 0.4565 0.7567 0.099 Uiso 1 1 calc GR . . . .
C12 C 0.4031(7) 0.6148(3) 1.0027(3) 0.0970(19) Uani 1 1 d . . . . .
H12A H 0.4188 0.6616 0.9976 0.145 Uiso 1 1 calc GR . . . .
H12B H 0.4605 0.6000 1.0461 0.145 Uiso 1 1 calc GR . . . .
H12C H 0.2996 0.6067 1.0012 0.145 Uiso 1 1 calc GR . . . .
C13 C 0.8079(5) 0.5332(3) 0.8887(2) 0.0870(17) Uani 1 1 d . . . . .
H13A H 0.8333 0.4884 0.8790 0.131 Uiso 1 1 calc GR . . . .
H13B H 0.8660 0.5467 0.9324 0.131 Uiso 1 1 calc GR . . . .
H13C H 0.8283 0.5622 0.8534 0.131 Uiso 1 1 calc GR . . . .
C14 C 0.6447(3) 0.54014(14) 0.61589(15) 0.0334(6) Uani 1 1 d . . . . .
C15 C 0.5107(3) 0.55608(15) 0.57112(15) 0.0330(6) Uani 1 1 d . . . . .
C16 C 0.5162(4) 0.60134(16) 0.51917(15) 0.0373(7) Uani 1 1 d . . . . .
H16 H 0.4281 0.6128 0.4892 0.045 Uiso 1 1 calc R . . . .
C17 C 0.7783(4) 0.61286(18) 0.55543(17) 0.0450(8) Uani 1 1 d . . . . .
H17 H 0.8675 0.6317 0.5499 0.054 Uiso 1 1 calc R . . . .
C18 C 0.7791(4) 0.56830(17) 0.60864(17) 0.0407(7) Uani 1 1 d . . . . .
C19 C 0.3640(3) 0.52701(17) 0.57918(16) 0.0400(7) Uani 1 1 d . . . . .
H19A H 0.3220 0.5541 0.6101 0.060 Uiso 1 1 calc GR . . . .
H19B H 0.3794 0.4828 0.5974 0.060 Uiso 1 1 calc GR . . . .
H19C H 0.2971 0.5256 0.5352 0.060 Uiso 1 1 calc GR . . . .
C20 C 0.6489(5) 0.6780(2) 0.4518(2) 0.0572(10) Uani 1 1 d . . . . .
H20A H 0.6598 0.6537 0.4115 0.086 Uiso 1 1 calc GR . . . .
H20B H 0.7306 0.7083 0.4645 0.086 Uiso 1 1 calc GR . . . .
H20C H 0.5572 0.7024 0.4422 0.086 Uiso 1 1 calc GR . . . .
C21 C 0.9225(4) 0.5534(2) 0.6595(2) 0.0549(9) Uani 1 1 d . . . . .
H21A H 0.9103 0.5637 0.7052 0.082 Uiso 1 1 calc GR . . . .
H21B H 1.0014 0.5800 0.6486 0.082 Uiso 1 1 calc GR . . . .
H21C H 0.9466 0.5072 0.6568 0.082 Uiso 1 1 calc GR . . . .
C22 C 0.5087(3) 0.77474(16) 0.83978(17) 0.0384(7) Uani 1 1 d . . . . .
C23 C 0.6137(4) 0.7455(2) 0.8899(2) 0.0520(9) Uani 1 1 d . . . . .
H23 H 0.6518 0.7044 0.8808 0.062 Uiso 1 1 calc R . . . .
C24 C 0.6659(5) 0.7744(3) 0.9537(2) 0.0727(13) Uani 1 1 d . . . . .
H24 H 0.7372 0.7529 0.9864 0.087 Uiso 1 1 calc R . . . .
C25 C 0.6118(5) 0.8348(3) 0.9682(2) 0.0696(13) Uani 1 1 d . . . . .
H25 H 0.6444 0.8543 1.0111 0.084 Uiso 1 1 calc R . . . .
C26 C 0.5090(5) 0.8665(2) 0.9188(2) 0.0638(12) Uani 1 1 d . . . . .
H26 H 0.4736 0.9081 0.9282 0.077 Uiso 1 1 calc R . . . .
C27 C 0.4570(4) 0.83723(18) 0.8549(2) 0.0506(9) Uani 1 1 d . . . . .
H27 H 0.3874 0.8594 0.8220 0.061 Uiso 1 1 calc R . . . .
C28 C 0.1844(3) 0.72676(15) 0.74263(18) 0.0384(7) Uani 1 1 d . . . . .
C29 C 0.1311(4) 0.71188(19) 0.8012(2) 0.0533(9) Uani 1 1 d . . . . .
H29 H 0.1985 0.7029 0.8419 0.064 Uiso 1 1 calc R . . . .
C30 C -0.0205(4) 0.7099(2) 0.8009(3) 0.0664(12) Uani 1 1 d . . . . .
H30 H -0.0537 0.7000 0.8409 0.080 Uiso 1 1 calc R . . . .
C31 C -0.1209(4) 0.7227(2) 0.7406(3) 0.0694(14) Uani 1 1 d . . . . .
H31 H -0.2223 0.7211 0.7399 0.083 Uiso 1 1 calc R . . . .
C32 C -0.0720(4) 0.7380(2) 0.6813(3) 0.0634(12) Uani 1 1 d . . . . .
H32 H -0.1398 0.7468 0.6406 0.076 Uiso 1 1 calc R . . . .
C33 C 0.0807(4) 0.74007(18) 0.6830(2) 0.0508(9) Uani 1 1 d . . . . .
H33 H 0.1136 0.7507 0.6431 0.061 Uiso 1 1 calc R . . . .
C34 C 0.4433(3) 0.78966(15) 0.66204(17) 0.0351(7) Uani 1 1 d . . . . .
C35 C 0.3766(4) 0.85183(17) 0.6517(2) 0.0495(9) Uani 1 1 d . . . . .
H35 H 0.3134 0.8655 0.6801 0.059 Uiso 1 1 calc R . . . .
C36 C 0.4019(5) 0.89423(19) 0.6000(2) 0.0600(11) Uani 1 1 d . . . . .
H36 H 0.3564 0.9357 0.5943 0.072 Uiso 1 1 calc R . . . .
C37 C 0.4934(5) 0.8749(2) 0.5578(2) 0.0592(10) Uani 1 1 d . . . . .
H37 H 0.5125 0.9037 0.5240 0.071 Uiso 1 1 calc R . . . .
C38 C 0.5573(4) 0.8131(2) 0.5648(2) 0.0559(10) Uani 1 1 d . . . . .
H38 H 0.6183 0.7995 0.5354 0.067 Uiso 1 1 calc R . . . .
C39 C 0.5303(4) 0.77094(18) 0.61633(18) 0.0441(8) Uani 1 1 d . . . . .
H39 H 0.5724 0.7287 0.6201 0.053 Uiso 1 1 calc R . . . .

loop_
_atom_site_aniso_label
_atom_site_aniso_U_11
_atom_site_aniso_U_22
_atom_site_aniso_U_33
_atom_site_aniso_U_23
_atom_site_aniso_U_13
_atom_site_aniso_U_12
Sn1 0.02494(10) 0.02780(10) 0.04418(12) -0.00565(9) 0.01080(8) -0.00001(8)
Cu1 0.03266(18) 0.02765(18) 0.03197(19) -0.00120(14) 0.00841(15) 0.00377(14)
N1 0.0460(15) 0.0323(13) 0.0282(13) -0.0029(10) 0.0033(11) 0.0131(11)
N2 0.0570(17) 0.0328(14) 0.0307(13) 0.0012(11) 0.0047(13) 0.0124(12)
C00G 0.055(2) 0.0412(18) 0.0333(17) -0.0033(14) 0.0158(16) 0.0056(16)
C1 0.0342(15) 0.0342(15) 0.0260(14) -0.0013(12) -0.0006(12) 0.0056(12)
C2 0.059(2) 0.0371(18) 0.0393(18) -0.0070(14) 0.0052(16) 0.0169(16)
C3 0.072(3) 0.0398(19) 0.052(2) -0.0006(16) 0.003(2) 0.0253(19)
C4 0.092(3) 0.0344(18) 0.0404(19) 0.0074(15) 0.009(2) 0.0185(19)
C5 0.062(2) 0.0338(17) 0.0330(17) 0.0098(13) 0.0106(16) 0.0107(16)
C6 0.066(2) 0.0425(19) 0.046(2) 0.0121(16) 0.0222(19) -0.0010(18)
C7 0.076(3) 0.056(2) 0.070(3) 0.021(2) 0.045(2) 0.005(2)
C8 0.107(4) 0.048(2) 0.046(2) 0.0086(18) 0.038(3) 0.007(2)
C9 0.097(3) 0.062(3) 0.0329(19) -0.0003(17) 0.006(2) 0.019(2)
C10 0.072(3) 0.052(2) 0.0326(18) -0.0025(15) -0.0011(18) 0.0181(19)
C11 0.057(2) 0.076(3) 0.067(3) 0.010(2) 0.017(2) -0.019(2)
C12 0.158(6) 0.080(3) 0.073(3) -0.003(3) 0.072(4) 0.011(4)
C13 0.077(3) 0.112(4) 0.058(3) -0.032(3) -0.019(2) 0.035(3)
C14 0.0402(16) 0.0318(15) 0.0277(15) -0.0035(12) 0.0056(13) 0.0100(13)
C15 0.0378(16) 0.0349(15) 0.0269(14) -0.0059(12) 0.0079(12) 0.0083(13)
C16 0.0422(17) 0.0424(17) 0.0264(15) -0.0028(13) 0.0050(13) 0.0122(14)
C17 0.0441(19) 0.051(2) 0.0417(19) -0.0094(16) 0.0145(16) -0.0033(16)
C18 0.0387(17) 0.0451(18) 0.0372(17) -0.0095(14) 0.0055(14) 0.0076(14)
C19 0.0390(17) 0.0452(18) 0.0353(17) 0.0000(14) 0.0062(14) 0.0085(14)
C20 0.071(3) 0.058(2) 0.048(2) 0.0060(18) 0.024(2) 0.003(2)
C21 0.0404(19) 0.064(2) 0.056(2) -0.0056(19) 0.0004(17) 0.0054(18)
C22 0.0329(15) 0.0395(17) 0.0472(19) -0.0090(14) 0.0182(14) -0.0094(13)
C23 0.044(2) 0.059(2) 0.053(2) -0.0081(18) 0.0081(17) -0.0031(17)
C24 0.053(2) 0.105(4) 0.055(3) -0.012(3) 0.001(2) -0.015(3)
C25 0.062(3) 0.098(4) 0.055(3) -0.033(3) 0.026(2) -0.043(3)
C26 0.079(3) 0.051(2) 0.073(3) -0.029(2) 0.044(3) -0.024(2)
C27 0.059(2) 0.0435(19) 0.055(2) -0.0099(16) 0.0243(18) -0.0071(17)
C28 0.0265(14) 0.0342(16) 0.056(2) -0.0145(15) 0.0112(14) -0.0021(13)
C29 0.0359(18) 0.058(2) 0.069(3) -0.0126(19) 0.0190(18) -0.0086(16)
C30 0.045(2) 0.072(3) 0.091(3) -0.019(2) 0.036(2) -0.014(2)
C31 0.0273(17) 0.063(3) 0.123(4) -0.034(3) 0.028(2) -0.0113(18)
C32 0.0317(18) 0.057(2) 0.097(3) -0.022(2) 0.002(2) -0.0004(17)
C33 0.0359(18) 0.047(2) 0.070(3) -0.0163(18) 0.0129(18) -0.0026(15)
C34 0.0260(14) 0.0332(16) 0.0436(18) -0.0046(13) 0.0017(13) -0.0005(12)
C35 0.052(2) 0.0395(19) 0.056(2) -0.0020(16) 0.0101(18) 0.0088(16)
C36 0.071(3) 0.041(2) 0.061(3) 0.0077(18) -0.003(2) 0.0064(19)
C37 0.063(3) 0.063(3) 0.047(2) 0.0149(19) 0.002(2) -0.005(2)
C38 0.058(2) 0.065(3) 0.046(2) 0.0042(18) 0.0145(18) 0.000(2)
C39 0.0403(18) 0.0455(19) 0.0463(19) -0.0002(15) 0.0086(15) 0.0013(15)

loop_
_atom_type_symbol
_atom_type_description
_atom_type_scat_dispersion_real
_atom_type_scat_dispersion_imag
_atom_type_scat_source
C C 0.0033 0.0016 'International Tables Vol C Tables 4.2.6.8 and 6.1.1.4'
H H 0.0000 0.0000 'International Tables Vol C Tables 4.2.6.8 and 6.1.1.4'
Cu Cu 0.3201 1.2651 'International Tables Vol C Tables 4.2.6.8 and 6.1.1.4'
N N 0.0061 0.0033 'International Tables Vol C Tables 4.2.6.8 and 6.1.1.4'
Sn Sn -0.6537 1.4246 'International Tables Vol C Tables 4.2.6.8 and 6.1.1.4'

loop_
_geom_angle_atom_site_label_1
_geom_angle_atom_site_label_2
_geom_angle_atom_site_label_3
_geom_angle
_geom_angle_site_symmetry_1
_geom_angle_site_symmetry_3
_geom_angle_publ_flag
C22 Sn1 Cu1 115.75(9) . . ?
C28 Sn1 Cu1 118.41(8) . . ?
C28 Sn1 C22 100.28(12) . . ?
C28 Sn1 C34 101.88(12) . . ?
C34 Sn1 Cu1 113.03(8) . . ?
C34 Sn1 C22 105.58(12) . . ?
C1 Cu1 Sn1 172.87(10) . . ?
C1 N1 C2 123.8(3) . . ?
C1 N1 C14 117.0(2) . . ?
C14 N1 C2 119.1(2) . . ?
C1 N2 C4 124.9(3) . . ?
C1 N2 C5 115.7(3) . . ?
C5 N2 C4 119.3(3) . . ?
C16 C00G C17 118.2(3) . . ?
C16 C00G C20 120.9(3) . . ?
C17 C00G C20 120.9(3) . . ?
N1 C1 Cu1 124.3(2) . . ?
N1 C1 N2 118.5(3) . . ?
N2 C1 Cu1 117.1(2) . . ?
N1 C2 C3 109.2(3) . . ?
C2 C3 C4 110.1(3) . . ?
N2 C4 C3 108.9(3) . . ?
C6 C5 N2 120.6(3) . . ?
C6 C5 C10 121.4(3) . . ?
C10 C5 N2 117.8(3) . . ?
C5 C6 C7 118.0(4) . . ?
C5 C6 C11 121.3(4) . . ?
C7 C6 C11 120.5(4) . . ?
C8 C7 C6 121.7(4) . . ?
C7 C8 C12 120.6(5) . . ?
C9 C8 C7 118.5(4) . . ?
C9 C8 C12 120.9(5) . . ?
C8 C9 C10 122.3(4) . . ?
C5 C10 C13 120.8(3) . . ?
C9 C10 C5 118.1(4) . . ?
C9 C10 C13 120.9(4) . . ?
C15 C14 N1 119.1(3) . . ?
C18 C14 N1 119.3(3) . . ?
C18 C14 C15 121.6(3) . . ?
C14 C15 C19 122.2(3) . . ?
C16 C15 C14 117.6(3) . . ?
C16 C15 C19 120.2(3) . . ?
C00G C16 C15 122.6(3) . . ?
C18 C17 C00G 121.7(3) . . ?
C14 C18 C21 121.2(3) . . ?
C17 C18 C14 118.4(3) . . ?
C17 C18 C21 120.3(3) . . ?
C23 C22 Sn1 120.0(3) . . ?
C23 C22 C27 116.8(3) . . ?
C27 C22 Sn1 123.1(3) . . ?
C22 C23 C24 122.9(4) . . ?
C25 C24 C23 119.6(4) . . ?
C24 C25 C26 119.4(4) . . ?
C25 C26 C27 120.9(4) . . ?
C26 C27 C22 120.5(4) . . ?
C29 C28 Sn1 120.2(3) . . ?
C29 C28 C33 117.4(3) . . ?
C33 C28 Sn1 122.3(3) . . ?
C28 C29 C30 121.9(4) . . ?
C31 C30 C29 119.3(4) . . ?
C30 C31 C32 120.5(4) . . ?
C31 C32 C33 119.1(4) . . ?
C28 C33 C32 121.8(4) . . ?
C35 C34 Sn1 124.9(3) . . ?
C39 C34 Sn1 118.6(2) . . ?
C39 C34 C35 116.5(3) . . ?
C34 C35 C36 121.7(4) . . ?
C37 C36 C35 119.9(4) . . ?
C36 C37 C38 120.2(4) . . ?
C37 C38 C39 119.4(4) . . ?
C34 C39 C38 122.2(3) . . ?

loop_
_geom_bond_atom_site_label_1
_geom_bond_atom_site_label_2
_geom_bond_distance
_geom_bond_site_symmetry_2
_geom_bond_publ_flag
Sn1 Cu1 2.4567(4) . ?
Sn1 C22 2.184(3) . ?
Sn1 C28 2.171(3) . ?
Sn1 C34 2.173(3) . ?
Cu1 C1 1.927(3) . ?
N1 C1 1.331(4) . ?
N1 C2 1.478(4) . ?
N1 C14 1.441(4) . ?
N2 C1 1.334(4) . ?
N2 C4 1.480(4) . ?
N2 C5 1.442(4) . ?
C00G C16 1.382(5) . ?
C00G C17 1.391(5) . ?
C00G C20 1.507(5) . ?
C2 C3 1.511(5) . ?
C3 C4 1.511(6) . ?
C5 C6 1.374(5) . ?
C5 C10 1.403(5) . ?
C6 C7 1.404(5) . ?
C6 C11 1.503(5) . ?
C7 C8 1.386(6) . ?
C8 C9 1.364(6) . ?
C8 C12 1.517(6) . ?
C9 C10 1.386(5) . ?
C10 C13 1.498(6) . ?
C14 C15 1.400(4) . ?
C14 C18 1.392(5) . ?
C15 C16 1.384(4) . ?
C15 C19 1.508(4) . ?
C17 C18 1.384(5) . ?
C18 C21 1.516(5) . ?
C22 C23 1.369(5) . ?
C22 C27 1.398(5) . ?
C23 C24 1.387(6) . ?
C24 C25 1.364(7) . ?
C25 C26 1.370(6) . ?
C26 C27 1.392(5) . ?
C28 C29 1.384(5) . ?
C28 C33 1.385(5) . ?
C29 C30 1.392(5) . ?
C30 C31 1.377(7) . ?
C31 C32 1.379(6) . ?
C32 C33 1.396(5) . ?
C34 C35 1.389(4) . ?
C34 C39 1.380(5) . ?
C35 C36 1.391(5) . ?
C36 C37 1.360(6) . ?
C37 C38 1.369(6) . ?
C38 C39 1.390(5) . ?
